data_8105403
loop_
_publ_author_name
'Song, Xiao-San'

_publ_section_title
;
 Crystal structure of
 bis{2-bromo-6-(((4-(1-(methoxyimino)ethyl)phenyl)imino)methyl)phenolato-\k2
 N,O}copper(II), C32H28Br2CuN4O4
;
_journal_issue 5
_journal_name_full 'Zeitschrift f\"ur Kristallographie - New Crystal Structures'
_journal_page_first 1145
_journal_page_last 1147
_journal_paper_doi 10.1515/ncrs-2020-0208
_journal_volume 235
_journal_year 2020
_chemical_formula_moiety 'C32 H28 Br2 Cu N4 O4'
_chemical_formula_sum 'C32 H28 Br2 Cu N4 O4'
_chemical_formula_weight 755.94
_space_group_crystal_system triclinic
_space_group_IT_number 2
_space_group_name_Hall '-P 1'
_space_group_name_H-M_alt 'P -1'
_atom_sites_solution_hydrogens geom
_atom_sites_solution_primary direct
_cell_angle_alpha 115.9970(10)
_cell_angle_beta 90.6450(10)
_cell_angle_gamma 100.0830(10)
_cell_formula_units_Z 2
_cell_length_a 8.6466(2)
_cell_length_b 13.4901(4)
_cell_length_c 14.5322(4)
_cell_measurement_reflns_used 9963
_cell_measurement_temperature 173(2)
_cell_measurement_theta_max 27.85
_cell_measurement_theta_min 2.40
_cell_volume 1492.61(7)
_computing_cell_refinement 'SAINT V8.38A (?, 2016)'
_computing_data_reduction 'SAINT V8.38A (?, 2016)'
_computing_molecular_graphics 'Olex2 (Dolomanov et al., 2009)'
_computing_publication_material 'Olex2 (Dolomanov et al., 2009)'
_computing_structure_refinement 'ShelXL (Sheldrick, 2008)'
_computing_structure_solution 'ShelXS (Sheldrick, 2008)'
_diffrn_ambient_temperature 173.0
_diffrn_measured_fraction_theta_full 0.999
_diffrn_measured_fraction_theta_max 0.998
_diffrn_measurement_device_type 'Bruker D8 Venture'
_diffrn_measurement_method '\w and \f scans'
_diffrn_radiation_type MoK\a
_diffrn_radiation_wavelength 0.71073
_diffrn_reflns_av_R_equivalents 0.0351
_diffrn_reflns_av_unetI/netI 0.0261
_diffrn_reflns_Laue_measured_fraction_full 0.999
_diffrn_reflns_Laue_measured_fraction_max 0.998
_diffrn_reflns_limit_h_max 11
_diffrn_reflns_limit_h_min -11
_diffrn_reflns_limit_k_max 17
_diffrn_reflns_limit_k_min -17
_diffrn_reflns_limit_l_max 17
_diffrn_reflns_limit_l_min -19
_diffrn_reflns_number 31737
_diffrn_reflns_point_group_measured_fraction_full 0.999
_diffrn_reflns_point_group_measured_fraction_max 0.998
_diffrn_reflns_theta_full 25.242
_diffrn_reflns_theta_max 27.891
_diffrn_reflns_theta_min 2.404
_exptl_absorpt_coefficient_mu 3.454
_exptl_absorpt_correction_T_max 0.7456
_exptl_absorpt_correction_T_min 0.6898
_exptl_absorpt_correction_type multi-scan
_exptl_absorpt_process_details SADABS
_exptl_crystal_colour brown
_exptl_crystal_density_diffrn 1.682
_exptl_crystal_description block
_exptl_crystal_F_000 758
_exptl_crystal_size_max 0.19
_exptl_crystal_size_mid 0.17
_exptl_crystal_size_min 0.14
_refine_diff_density_max 0.693
_refine_diff_density_min -0.431
_refine_diff_density_rms 0.065
_refine_ls_extinction_coef .
_refine_ls_extinction_method none
_refine_ls_goodness_of_fit_ref 1.040
_refine_ls_hydrogen_treatment constr
_refine_ls_matrix_type full
_refine_ls_number_parameters 409
_refine_ls_number_reflns 7121
_refine_ls_number_restraints 36
_refine_ls_restrained_S_all 1.037
_refine_ls_R_factor_all 0.0359
_refine_ls_R_factor_gt 0.0282
_refine_ls_shift/su_max 0.001
_refine_ls_shift/su_mean 0.000
_refine_ls_structure_factor_coef Fsqd
_refine_ls_weighting_details 'w=1/[\s^2^(Fo^2^)+(0.0231P)^2^+1.2529P] where P=(Fo^2^+2Fc^2^)/3'
_refine_ls_weighting_scheme calc
_refine_ls_wR_factor_gt 0.0621
_refine_ls_wR_factor_ref 0.0660
_reflns_Friedel_coverage 0.000
_reflns_Friedel_fraction_full .
_reflns_Friedel_fraction_max .
_reflns_number_gt 6160
_reflns_number_total 7121
_reflns_threshold_expression 'I > 2\s(I)'
_cod_data_source_file suppl_ncrs-2020-0208_suppl.cif
_cod_data_source_block c32h28br2cun4o4
_cod_database_code 8105403
_shelx_space_group_comment
;
The symmetry employed for this shelxl refinement is uniquely defined
by the following loop, which should always be used as a source of
symmetry information in preference to the above space-group names.
They are only intended as comments.
;
_shelx_estimated_absorpt_t_max 0.643
_shelx_estimated_absorpt_t_min 0.560
_olex2_refinement_description
;
1. Fixed Uiso
 At 1.2 times of:
  All C(H) groups
 At 1.5 times of:
  All C(H,H,H) groups
2. Uiso/Uaniso restraints and constraints
O4A \\sim C32A: within 3.8A with sigma of 0.01 and sigma for terminal atoms of
0.02
Uanis(O4) = Uanis(O4A)
Uanis(C32) = Uanis(C32A)
3. Rigid body (RIGU) restrains
 O4, N4, C30, C32
 with sigma for 1-2 distances of 0.004 and sigma for 1-3 distances of 0.004
 O4A, N4A, C30, C32A
 with sigma for 1-2 distances of 0.004 and sigma for 1-3 distances of 0.004
4. Others
 Sof(O4A)=Sof(N4A)=Sof(C32A)=Sof(H32D)=Sof(H32E)=Sof(H32F)=1-FVAR(1)
 Sof(O4)=Sof(N4)=Sof(C32)=Sof(H32A)=Sof(H32B)=Sof(H32C)=FVAR(1)
5.a Aromatic/amide H refined with riding coordinates:
 C3(H3), C4(H4), C5(H5), C7(H7), C9(H9), C10(H10), C12(H12), C13(H13),
 C19(H19), C20(H20), C21(H21), C23(H23), C25(H25), C26(H26), C28(H28), C29(H29)
5.b Idealised Me refined as rotating group:
 C15(H15A,H15B,H15C), C16(H16A,H16B,H16C), C31(H31A,H31B,H31C), C32(H32A,H32B,
 H32C), C32A(H32D,H32E,H32F)
;
_shelx_shelxl_version_number 2017/1
_olex2_submission_special_instructions 'No special instructions were received'

loop_
_space_group_symop_operation_xyz
'x, y, z'
'-x, -y, -z'

loop_
_atom_site_label
_atom_site_type_symbol
_atom_site_fract_x
_atom_site_fract_y
_atom_site_fract_z
_atom_site_U_iso_or_equiv
_atom_site_adp_type
_atom_site_occupancy
_atom_site_site_symmetry_order
_atom_site_calc_flag
_atom_site_refinement_flags_posn
_atom_site_refinement_flags_adp
_atom_site_refinement_flags_occupancy
_atom_site_disorder_assembly
_atom_site_disorder_group
Br1 Br 0.28079(4) 0.51674(2) 0.73366(2) 0.04486(8) Uani 1 1 d . . . . .
Br2 Br 0.00757(3) -0.17278(2) 0.24531(2) 0.03321(7) Uani 1 1 d . . . . .
Cu1 Cu 0.36609(3) 0.16755(2) 0.47474(2) 0.02016(6) Uani 1 1 d . . . . .
O1 O 0.37557(18) 0.32345(12) 0.55742(11) 0.0253(3) Uani 1 1 d . . . . .
O2 O 0.8174(2) -0.14128(16) -0.13359(13) 0.0418(4) Uani 1 1 d . . . . .
O3 O 0.24777(18) 0.01852(12) 0.40255(11) 0.0257(3) Uani 1 1 d . . . . .
O4 O 0.9797(2) 0.67866(16) 0.99864(14) 0.0376(5) Uani 0.878(3) 1 d . U P A 1
O4A O 0.9106(18) 0.6082(12) 0.8620(12) 0.0376(5) Uani 0.122(3) 1 d . U P A 2
N1 N 0.4121(2) 0.19014(14) 0.35000(13) 0.0212(3) Uani 1 1 d . . . . .
N2 N 0.7638(2) -0.06325(18) -0.04610(14) 0.0326(4) Uani 1 1 d . . . . .
N3 N 0.4088(2) 0.15045(14) 0.60000(13) 0.0208(3) Uani 1 1 d . . . . .
N4 N 0.8894(5) 0.5899(3) 0.9102(2) 0.0316(7) Uani 0.878(3) 1 d . U P A 1
N4A N 0.893(3) 0.598(2) 0.9487(19) 0.034(4) Uani 0.122(3) 1 d . U P A 2
C1 C 0.3279(2) 0.38910(16) 0.52441(15) 0.0220(4) Uani 1 1 d . . . . .
C2 C 0.2736(3) 0.48603(17) 0.59315(16) 0.0260(4) Uani 1 1 d . . . . .
C3 C 0.2142(3) 0.55500(18) 0.56162(18) 0.0306(5) Uani 1 1 d . . . . .
H3 H 0.174880 0.617221 0.610020 0.037 Uiso 1 1 calc R . . . .
C4 C 0.2111(3) 0.53419(19) 0.45867(19) 0.0335(5) Uani 1 1 d . . . . .
H4 H 0.169733 0.581800 0.436566 0.040 Uiso 1 1 calc R . . . .
C5 C 0.2688(3) 0.44394(19) 0.38956(18) 0.0311(5) Uani 1 1 d . . . . .
H5 H 0.270607 0.431138 0.319915 0.037 Uiso 1 1 calc R . . . .
C6 C 0.3250(2) 0.37029(17) 0.42032(16) 0.0229(4) Uani 1 1 d . . . . .
C7 C 0.3823(3) 0.27781(17) 0.34298(16) 0.0238(4) Uani 1 1 d . . . . .
H7 H 0.400225 0.281113 0.279919 0.029 Uiso 1 1 calc R . . . .
C8 C 0.4788(2) 0.11376(17) 0.26314(15) 0.0219(4) Uani 1 1 d . . . . .
C9 C 0.5981(3) 0.15495(18) 0.21740(16) 0.0261(4) Uani 1 1 d . . . . .
H9 H 0.638140 0.233686 0.245477 0.031 Uiso 1 1 calc R . . . .
C10 C 0.6583(3) 0.08222(18) 0.13177(17) 0.0276(5) Uani 1 1 d . . . . .
H10 H 0.739220 0.111706 0.101564 0.033 Uiso 1 1 calc R . . . .
C11 C 0.6024(2) -0.03394(18) 0.08879(15) 0.0233(4) Uani 1 1 d . . . . .
C12 C 0.4855(3) -0.07404(17) 0.13601(16) 0.0256(4) Uani 1 1 d . . . . .
H12 H 0.446259 -0.152823 0.108385 0.031 Uiso 1 1 calc R . . . .
C13 C 0.4248(2) -0.00161(17) 0.22263(16) 0.0240(4) Uani 1 1 d . . . . .
H13 H 0.346126 -0.031158 0.254112 0.029 Uiso 1 1 calc R . . . .
C14 C 0.6659(3) -0.11170(19) -0.00443(16) 0.0262(4) Uani 1 1 d . . . . .
C15 C 0.6156(3) -0.2361(2) -0.0425(2) 0.0401(6) Uani 1 1 d . . . . .
H15A H 0.502167 -0.258787 -0.064642 0.060 Uiso 1 1 calc GR . . . .
H15B H 0.637604 -0.255902 0.012977 0.060 Uiso 1 1 calc GR . . . .
H15C H 0.673970 -0.275114 -0.100724 0.060 Uiso 1 1 calc GR . . . .
C16 C 0.9266(3) -0.0806(3) -0.1737(2) 0.0469(7) Uani 1 1 d . . . . .
H16A H 0.976564 -0.133560 -0.229342 0.070 Uiso 1 1 calc GR . . . .
H16B H 1.007835 -0.026514 -0.118722 0.070 Uiso 1 1 calc GR . . . .
H16C H 0.870025 -0.040235 -0.200391 0.070 Uiso 1 1 calc GR . . . .
C17 C 0.1827(2) -0.04624(16) 0.44213(15) 0.0206(4) Uani 1 1 d . . . . .
C18 C 0.2240(2) -0.02905(16) 0.54376(16) 0.0226(4) Uani 1 1 d . . . . .
C19 C 0.1506(3) -0.10523(17) 0.57968(17) 0.0267(4) Uani 1 1 d . . . . .
H19 H 0.181867 -0.093282 0.647218 0.032 Uiso 1 1 calc R . . . .
C20 C 0.0350(3) -0.19634(18) 0.51952(18) 0.0292(5) Uani 1 1 d . . . . .
H20 H -0.014055 -0.246566 0.545193 0.035 Uiso 1 1 calc R . . . .
C21 C -0.0096(3) -0.21411(17) 0.41980(17) 0.0275(5) Uani 1 1 d . . . . .
H21 H -0.090742 -0.276079 0.377604 0.033 Uiso 1 1 calc R . . . .
C22 C 0.0638(2) -0.14208(17) 0.38286(15) 0.0234(4) Uani 1 1 d . . . . .
C23 C 0.3380(2) 0.06630(17) 0.61472(15) 0.0224(4) Uani 1 1 d . . . . .
H23 H 0.364250 0.067938 0.679088 0.027 Uiso 1 1 calc R . . . .
C24 C 0.5077(2) 0.24150(16) 0.68528(15) 0.0209(4) Uani 1 1 d . . . . .
C25 C 0.4613(3) 0.28170(18) 0.78410(16) 0.0268(4) Uani 1 1 d . . . . .
H25 H 0.362146 0.248885 0.796359 0.032 Uiso 1 1 calc R . . . .
C26 C 0.5601(3) 0.36990(18) 0.86494(16) 0.0273(5) Uani 1 1 d . . . . .
H26 H 0.529008 0.395636 0.932744 0.033 Uiso 1 1 calc R . . . .
C27 C 0.7040(2) 0.42146(17) 0.84857(16) 0.0225(4) Uani 1 1 d . . . . .
C28 C 0.7481(3) 0.38039(18) 0.74852(16) 0.0258(4) Uani 1 1 d . . . . .
H28 H 0.846260 0.413994 0.735746 0.031 Uiso 1 1 calc R . . . .
C29 C 0.6514(3) 0.29170(17) 0.66787(16) 0.0247(4) Uani 1 1 d . . . . .
H29 H 0.683105 0.264875 0.600190 0.030 Uiso 1 1 calc R . . . .
C30 C 0.8043(3) 0.51803(17) 0.93588(17) 0.0255(4) Uani 1 1 d . U . . .
C31 C 0.8027(3) 0.5260(2) 1.04140(18) 0.0359(5) Uani 1 1 d . . . . .
H31A H 0.908794 0.559769 1.077872 0.054 Uiso 1 1 calc GR . . . .
H31B H 0.770021 0.450539 1.036787 0.054 Uiso 1 1 calc GR . . . .
H31C H 0.728398 0.573031 1.078957 0.054 Uiso 1 1 calc GR . . . .
C32 C 1.0769(4) 0.7524(3) 0.9665(3) 0.0446(8) Uani 0.878(3) 1 d . U P A 1
H32A H 1.146757 0.711130 0.917687 0.067 Uiso 0.878(3) 1 calc GR . P A 1
H32B H 1.140497 0.815333 1.026561 0.067 Uiso 0.878(3) 1 calc GR . P A 1
H32C H 1.010061 0.781543 0.933285 0.067 Uiso 0.878(3) 1 calc GR . P A 1
C32A C 1.030(3) 0.7042(18) 0.8725(18) 0.0446(8) Uani 0.122(3) 1 d . U P A 2
H32D H 1.034884 0.706374 0.806097 0.067 Uiso 0.122(3) 1 calc GR . P A 2
H32E H 1.133083 0.697009 0.894975 0.067 Uiso 0.122(3) 1 calc GR . P A 2
H32F H 1.002612 0.773808 0.923652 0.067 Uiso 0.122(3) 1 calc GR . P A 2

loop_
_atom_site_aniso_label
_atom_site_aniso_U_11
_atom_site_aniso_U_22
_atom_site_aniso_U_33
_atom_site_aniso_U_23
_atom_site_aniso_U_13
_atom_site_aniso_U_12
Br1 0.0823(2) 0.02423(12) 0.02062(11) 0.00415(9) 0.00782(12) 0.00830(12)
Br2 0.03590(13) 0.03060(12) 0.02125(11) 0.00628(9) -0.00472(9) -0.00754(9)
Cu1 0.02672(13) 0.01524(11) 0.01545(11) 0.00587(9) -0.00068(9) -0.00049(9)
O1 0.0373(8) 0.0173(7) 0.0185(7) 0.0070(6) -0.0015(6) 0.0019(6)
O2 0.0430(10) 0.0462(10) 0.0319(9) 0.0124(8) 0.0106(8) 0.0115(8)
O3 0.0341(8) 0.0199(7) 0.0174(7) 0.0073(6) -0.0017(6) -0.0053(6)
O4 0.0406(11) 0.0283(10) 0.0298(10) 0.0069(8) -0.0057(8) -0.0101(8)
O4A 0.0406(11) 0.0283(10) 0.0298(10) 0.0069(8) -0.0057(8) -0.0101(8)
N1 0.0251(9) 0.0177(8) 0.0172(8) 0.0060(7) 0.0016(7) 0.0007(7)
N2 0.0304(10) 0.0424(11) 0.0210(9) 0.0085(8) 0.0045(8) 0.0129(9)
N3 0.0236(8) 0.0185(8) 0.0173(8) 0.0065(7) -0.0016(7) 0.0013(7)
N4 0.0378(15) 0.0252(12) 0.0225(15) 0.0046(14) -0.0041(14) 0.0003(10)
N4A 0.033(9) 0.027(8) 0.042(10) 0.014(9) 0.006(9) 0.006(6)
C1 0.0241(10) 0.0157(9) 0.0222(10) 0.0073(8) 0.0004(8) -0.0026(7)
C2 0.0315(11) 0.0187(9) 0.0216(10) 0.0055(8) 0.0022(9) -0.0009(8)
C3 0.0355(12) 0.0198(10) 0.0318(12) 0.0073(9) 0.0071(10) 0.0052(9)
C4 0.0414(13) 0.0282(11) 0.0377(13) 0.0183(10) 0.0063(11) 0.0136(10)
C5 0.0409(13) 0.0291(11) 0.0280(11) 0.0162(10) 0.0054(10) 0.0090(10)
C6 0.0256(10) 0.0204(9) 0.0236(10) 0.0114(8) 0.0033(8) 0.0022(8)
C7 0.0283(11) 0.0233(10) 0.0196(9) 0.0104(8) 0.0023(8) 0.0025(8)
C8 0.0245(10) 0.0229(10) 0.0174(9) 0.0081(8) 0.0007(8) 0.0049(8)
C9 0.0279(11) 0.0213(10) 0.0254(10) 0.0086(9) 0.0011(9) 0.0007(8)
C10 0.0271(11) 0.0286(11) 0.0265(11) 0.0125(9) 0.0069(9) 0.0035(9)
C11 0.0227(10) 0.0265(10) 0.0201(9) 0.0093(8) 0.0004(8) 0.0067(8)
C12 0.0300(11) 0.0200(10) 0.0234(10) 0.0074(8) 0.0003(9) 0.0033(8)
C13 0.0254(10) 0.0247(10) 0.0237(10) 0.0131(9) 0.0045(8) 0.0031(8)
C14 0.0276(11) 0.0307(11) 0.0211(10) 0.0105(9) 0.0026(8) 0.0107(9)
C15 0.0568(17) 0.0308(12) 0.0323(13) 0.0105(10) 0.0181(12) 0.0169(12)
C16 0.0349(14) 0.0663(19) 0.0403(15) 0.0253(14) 0.0108(12) 0.0072(13)
C17 0.0239(10) 0.0163(9) 0.0194(9) 0.0064(8) 0.0038(8) 0.0026(8)
C18 0.0263(10) 0.0169(9) 0.0211(10) 0.0065(8) 0.0012(8) 0.0014(8)
C19 0.0322(11) 0.0224(10) 0.0253(10) 0.0115(9) 0.0025(9) 0.0024(9)
C20 0.0321(12) 0.0223(10) 0.0327(12) 0.0142(9) 0.0079(9) -0.0010(9)
C21 0.0258(11) 0.0185(9) 0.0301(11) 0.0057(9) 0.0050(9) -0.0017(8)
C22 0.0258(10) 0.0211(9) 0.0184(9) 0.0050(8) 0.0021(8) 0.0031(8)
C23 0.0270(10) 0.0214(9) 0.0191(9) 0.0097(8) 0.0001(8) 0.0038(8)
C24 0.0243(10) 0.0176(9) 0.0186(9) 0.0068(8) -0.0032(8) 0.0028(8)
C25 0.0272(11) 0.0245(10) 0.0232(10) 0.0086(9) 0.0027(8) -0.0028(8)
C26 0.0302(11) 0.0263(10) 0.0179(9) 0.0054(8) 0.0031(8) -0.0006(9)
C27 0.0235(10) 0.0188(9) 0.0221(10) 0.0074(8) -0.0029(8) 0.0015(8)
C28 0.0223(10) 0.0255(10) 0.0246(10) 0.0083(9) 0.0006(8) 0.0005(8)
C29 0.0274(11) 0.0239(10) 0.0193(9) 0.0072(8) 0.0029(8) 0.0034(8)
C30 0.0233(10) 0.0216(10) 0.0262(10) 0.0062(9) -0.0011(8) 0.0038(8)
C31 0.0350(13) 0.0350(12) 0.0242(11) 0.0036(10) -0.0036(10) 0.0006(10)
C32 0.0436(17) 0.0331(15) 0.0479(18) 0.0160(14) -0.0011(14) -0.0087(13)
C32A 0.0436(17) 0.0331(15) 0.0479(18) 0.0160(14) -0.0011(14) -0.0087(13)

loop_
_atom_type_symbol
_atom_type_description
_atom_type_scat_dispersion_real
_atom_type_scat_dispersion_imag
_atom_type_scat_source
C C 0.0033 0.0016 'International Tables Vol C Tables 4.2.6.8 and 6.1.1.4'
H H 0.0000 0.0000 'International Tables Vol C Tables 4.2.6.8 and 6.1.1.4'
Br Br -0.2901 2.4595 'International Tables Vol C Tables 4.2.6.8 and 6.1.1.4'
Cu Cu 0.3201 1.2651 'International Tables Vol C Tables 4.2.6.8 and 6.1.1.4'
N N 0.0061 0.0033 'International Tables Vol C Tables 4.2.6.8 and 6.1.1.4'
O O 0.0106 0.0060 'International Tables Vol C Tables 4.2.6.8 and 6.1.1.4'

loop_
_geom_angle_atom_site_label_1
_geom_angle_atom_site_label_2
_geom_angle_atom_site_label_3
_geom_angle
_geom_angle_site_symmetry_1
_geom_angle_site_symmetry_3
O1 Cu1 O3 150.39(7) . .
O1 Cu1 N1 92.25(6) . .
O1 Cu1 N3 89.44(7) . .
O3 Cu1 N1 96.01(6) . .
O3 Cu1 N3 93.25(7) . .
N3 Cu1 N1 158.01(7) . .
C1 O1 Cu1 123.96(13) . .
N2 O2 C16 108.3(2) . .
C17 O3 Cu1 126.92(13) . .
N4 O4 C32 107.7(2) . .
N4A O4A C32A 114.4(19) . .
C7 N1 Cu1 120.61(14) . .
C7 N1 C8 115.31(17) . .
C8 N1 Cu1 124.08(13) . .
C14 N2 O2 112.0(2) . .
C23 N3 Cu1 123.55(14) . .
C23 N3 C24 117.02(17) . .
C24 N3 Cu1 118.95(13) . .
C30 N4 O4 109.4(2) . .
C30 N4A O4A 112(2) . .
O1 C1 C2 120.37(18) . .
O1 C1 C6 123.80(18) . .
C2 C1 C6 115.84(19) . .
C1 C2 Br1 117.28(16) . .
C3 C2 Br1 119.86(16) . .
C3 C2 C1 122.8(2) . .
C2 C3 H3 119.9 . .
C2 C3 C4 120.2(2) . .
C4 C3 H3 119.9 . .
C3 C4 H4 120.4 . .
C5 C4 C3 119.2(2) . .
C5 C4 H4 120.4 . .
C4 C5 H5 119.5 . .
C4 C5 C6 121.1(2) . .
C6 C5 H5 119.5 . .
C1 C6 C7 121.89(19) . .
C5 C6 C1 120.72(19) . .
C5 C6 C7 117.38(19) . .
N1 C7 C6 127.01(19) . .
N1 C7 H7 116.5 . .
C6 C7 H7 116.5 . .
C9 C8 N1 120.39(18) . .
C13 C8 N1 120.74(18) . .
C13 C8 C9 118.87(19) . .
C8 C9 H9 119.7 . .
C10 C9 C8 120.6(2) . .
C10 C9 H9 119.7 . .
C9 C10 H10 119.4 . .
C9 C10 C11 121.1(2) . .
C11 C10 H10 119.4 . .
C10 C11 C14 120.87(19) . .
C12 C11 C10 117.76(19) . .
C12 C11 C14 121.36(19) . .
C11 C12 H12 119.2 . .
C13 C12 C11 121.58(19) . .
C13 C12 H12 119.2 . .
C8 C13 C12 120.06(19) . .
C8 C13 H13 120.0 . .
C12 C13 H13 120.0 . .
N2 C14 C11 115.2(2) . .
N2 C14 C15 125.2(2) . .
C11 C14 C15 119.59(19) . .
C14 C15 H15A 109.5 . .
C14 C15 H15B 109.5 . .
C14 C15 H15C 109.5 . .
H15A C15 H15B 109.5 . .
H15A C15 H15C 109.5 . .
H15B C15 H15C 109.5 . .
O2 C16 H16A 109.5 . .
O2 C16 H16B 109.5 . .
O2 C16 H16C 109.5 . .
H16A C16 H16B 109.5 . .
H16A C16 H16C 109.5 . .
H16B C16 H16C 109.5 . .
O3 C17 C18 124.19(18) . .
O3 C17 C22 120.18(18) . .
C22 C17 C18 115.63(18) . .
C17 C18 C23 122.44(18) . .
C19 C18 C17 120.54(19) . .
C19 C18 C23 117.00(19) . .
C18 C19 H19 119.2 . .
C20 C19 C18 121.6(2) . .
C20 C19 H19 119.2 . .
C19 C20 H20 120.5 . .
C19 C20 C21 119.0(2) . .
C21 C20 H20 120.5 . .
C20 C21 H21 120.0 . .
C22 C21 C20 120.0(2) . .
C22 C21 H21 120.0 . .
C17 C22 Br2 117.89(15) . .
C21 C22 Br2 118.90(16) . .
C21 C22 C17 123.2(2) . .
N3 C23 C18 126.70(19) . .
N3 C23 H23 116.7 . .
C18 C23 H23 116.7 . .
C25 C24 N3 121.31(18) . .
C25 C24 C29 119.62(19) . .
C29 C24 N3 119.05(18) . .
C24 C25 H25 120.1 . .
C26 C25 C24 119.8(2) . .
C26 C25 H25 120.1 . .
C25 C26 H26 119.4 . .
C25 C26 C27 121.2(2) . .
C27 C26 H26 119.4 . .
C26 C27 C28 118.15(19) . .
C26 C27 C30 119.92(19) . .
C28 C27 C30 121.93(19) . .
C27 C28 H28 119.5 . .
C29 C28 C27 121.0(2) . .
C29 C28 H28 119.5 . .
C24 C29 H29 119.9 . .
C28 C29 C24 120.23(19) . .
C28 C29 H29 119.9 . .
N4 C30 C27 113.9(2) . .
N4 C30 C31 125.8(2) . .
N4A C30 C27 137.4(12) . .
N4A C30 C31 102.4(12) . .
C27 C30 C31 120.26(19) . .
C30 C31 H31A 109.5 . .
C30 C31 H31B 109.5 . .
C30 C31 H31C 109.5 . .
H31A C31 H31B 109.5 . .
H31A C31 H31C 109.5 . .
H31B C31 H31C 109.5 . .
O4 C32 H32A 109.5 . .
O4 C32 H32B 109.5 . .
O4 C32 H32C 109.5 . .
H32A C32 H32B 109.5 . .
H32A C32 H32C 109.5 . .
H32B C32 H32C 109.5 . .
O4A C32A H32D 109.5 . .
O4A C32A H32E 109.5 . .
O4A C32A H32F 109.5 . .
H32D C32A H32E 109.5 . .
H32D C32A H32F 109.5 . .
H32E C32A H32F 109.5 . .

loop_
_geom_bond_atom_site_label_1
_geom_bond_atom_site_label_2
_geom_bond_distance
_geom_bond_site_symmetry_2
Br1 C2 1.895(2) .
Br2 C22 1.893(2) .
Cu1 O1 1.8962(14) .
Cu1 O3 1.8962(14) .
Cu1 N1 1.9989(17) .
Cu1 N3 1.9713(17) .
O1 C1 1.296(3) .
O2 N2 1.397(2) .
O2 C16 1.436(3) .
O3 C17 1.299(2) .
O4 N4 1.413(4) .
O4 C32 1.427(3) .
O4A N4A 1.33(3) .
O4A C32A 1.46(2) .
N1 C7 1.299(3) .
N1 C8 1.439(3) .
N2 C14 1.294(3) .
N3 C23 1.297(3) .
N3 C24 1.432(2) .
N4 C30 1.302(4) .
N4A C30 1.15(3) .
C1 C2 1.417(3) .
C1 C6 1.419(3) .
C2 C3 1.370(3) .
C3 H3 0.9500 .
C3 C4 1.395(3) .
C4 H4 0.9500 .
C4 C5 1.375(3) .
C5 H5 0.9500 .
C5 C6 1.406(3) .
C6 C7 1.437(3) .
C7 H7 0.9500 .
C8 C9 1.398(3) .
C8 C13 1.387(3) .
C9 H9 0.9500 .
C9 C10 1.380(3) .
C10 H10 0.9500 .
C10 C11 1.396(3) .
C11 C12 1.391(3) .
C11 C14 1.487(3) .
C12 H12 0.9500 .
C12 C13 1.390(3) .
C13 H13 0.9500 .
C14 C15 1.496(3) .
C15 H15A 0.9800 .
C15 H15B 0.9800 .
C15 H15C 0.9800 .
C16 H16A 0.9800 .
C16 H16B 0.9800 .
C16 H16C 0.9800 .
C17 C18 1.422(3) .
C17 C22 1.417(3) .
C18 C19 1.407(3) .
C18 C23 1.435(3) .
C19 H19 0.9500 .
C19 C20 1.372(3) .
C20 H20 0.9500 .
C20 C21 1.399(3) .
C21 H21 0.9500 .
C21 C22 1.373(3) .
C23 H23 0.9500 .
C24 C25 1.387(3) .
C24 C29 1.389(3) .
C25 H25 0.9500 .
C25 C26 1.386(3) .
C26 H26 0.9500 .
C26 C27 1.392(3) .
C27 C28 1.395(3) .
C27 C30 1.480(3) .
C28 H28 0.9500 .
C28 C29 1.380(3) .
C29 H29 0.9500 .
C30 C31 1.490(3) .
C31 H31A 0.9800 .
C31 H31B 0.9800 .
C31 H31C 0.9800 .
C32 H32A 0.9800 .
C32 H32B 0.9800 .
C32 H32C 0.9800 .
C32A H32D 0.9800 .
C32A H32E 0.9800 .
C32A H32F 0.9800 .

loop_
_geom_torsion_atom_site_label_1
_geom_torsion_atom_site_label_2
_geom_torsion_atom_site_label_3
_geom_torsion_atom_site_label_4
_geom_torsion
_geom_torsion_site_symmetry_1
_geom_torsion_site_symmetry_2
_geom_torsion_site_symmetry_3
_geom_torsion_site_symmetry_4
Br1 C2 C3 C4 178.83(18) . . . .
Cu1 O1 C1 C2 152.33(15) . . . .
Cu1 O1 C1 C6 -27.4(3) . . . .
Cu1 O3 C17 C18 -18.1(3) . . . .
Cu1 O3 C17 C22 162.76(15) . . . .
Cu1 N1 C7 C6 4.1(3) . . . .
Cu1 N1 C8 C9 -136.75(17) . . . .
Cu1 N1 C8 C13 44.0(3) . . . .
Cu1 N3 C23 C18 2.6(3) . . . .
Cu1 N3 C24 C25 130.11(18) . . . .
Cu1 N3 C24 C29 -48.6(2) . . . .
O1 Cu1 O3 C17 -75.1(2) . . . .
O1 C1 C2 Br1 2.0(3) . . . .
O1 C1 C2 C3 -176.5(2) . . . .
O1 C1 C6 C5 178.7(2) . . . .
O1 C1 C6 C7 -2.7(3) . . . .
O2 N2 C14 C11 -179.47(18) . . . .
O2 N2 C14 C15 0.9(3) . . . .
O3 Cu1 O1 C1 -71.1(2) . . . .
O3 C17 C18 C19 -178.2(2) . . . .
O3 C17 C18 C23 3.2(3) . . . .
O3 C17 C22 Br2 1.1(3) . . . .
O3 C17 C22 C21 179.9(2) . . . .
O4 N4 C30 C27 179.7(2) . . . .
O4 N4 C30 C31 -0.9(5) . . . .
O4A N4A C30 C27 1(4) . . . .
O4A N4A C30 C31 -179.1(19) . . . .
N1 Cu1 O1 C1 35.24(17) . . . .
N1 Cu1 O3 C17 179.54(17) . . . .
N1 C8 C9 C10 -177.6(2) . . . .
N1 C8 C13 C12 177.20(19) . . . .
N3 Cu1 O1 C1 -166.69(17) . . . .
N3 Cu1 O3 C17 19.52(18) . . . .
N3 C24 C25 C26 179.9(2) . . . .
N3 C24 C29 C28 179.3(2) . . . .
C1 C2 C3 C4 -2.8(3) . . . .
C1 C6 C7 N1 14.8(3) . . . .
C2 C1 C6 C5 -1.0(3) . . . .
C2 C1 C6 C7 177.54(19) . . . .
C2 C3 C4 C5 -0.1(4) . . . .
C3 C4 C5 C6 2.4(4) . . . .
C4 C5 C6 C1 -1.8(3) . . . .
C4 C5 C6 C7 179.6(2) . . . .
C5 C6 C7 N1 -166.7(2) . . . .
C6 C1 C2 Br1 -178.30(15) . . . .
C6 C1 C2 C3 3.3(3) . . . .
C7 N1 C8 C9 43.2(3) . . . .
C7 N1 C8 C13 -136.0(2) . . . .
C8 N1 C7 C6 -175.9(2) . . . .
C8 C9 C10 C11 -0.2(3) . . . .
C9 C8 C13 C12 -2.0(3) . . . .
C9 C10 C11 C12 -0.9(3) . . . .
C9 C10 C11 C14 179.0(2) . . . .
C10 C11 C12 C13 0.5(3) . . . .
C10 C11 C14 N2 -5.8(3) . . . .
C10 C11 C14 C15 173.9(2) . . . .
C11 C12 C13 C8 1.0(3) . . . .
C12 C11 C14 N2 174.1(2) . . . .
C12 C11 C14 C15 -6.2(3) . . . .
C13 C8 C9 C10 1.6(3) . . . .
C14 C11 C12 C13 -179.4(2) . . . .
C16 O2 N2 C14 -179.1(2) . . . .
C17 C18 C19 C20 -1.6(3) . . . .
C17 C18 C23 N3 4.8(3) . . . .
C18 C17 C22 Br2 -178.06(15) . . . .
C18 C17 C22 C21 0.7(3) . . . .
C18 C19 C20 C21 0.6(3) . . . .
C19 C18 C23 N3 -173.9(2) . . . .
C19 C20 C21 C22 1.1(3) . . . .
C20 C21 C22 Br2 176.99(17) . . . .
C20 C21 C22 C17 -1.7(3) . . . .
C22 C17 C18 C19 1.0(3) . . . .
C22 C17 C18 C23 -177.65(19) . . . .
C23 N3 C24 C25 -42.2(3) . . . .
C23 N3 C24 C29 139.1(2) . . . .
C23 C18 C19 C20 177.1(2) . . . .
C24 N3 C23 C18 174.5(2) . . . .
C24 C25 C26 C27 1.8(4) . . . .
C25 C24 C29 C28 0.6(3) . . . .
C25 C26 C27 C28 -1.3(3) . . . .
C25 C26 C27 C30 177.8(2) . . . .
C26 C27 C28 C29 0.5(3) . . . .
C26 C27 C30 N4 -149.3(3) . . . .
C26 C27 C30 N4A -149(2) . . . .
C26 C27 C30 C31 31.3(3) . . . .
C27 C28 C29 C24 -0.1(3) . . . .
C28 C27 C30 N4 29.8(3) . . . .
C28 C27 C30 N4A 30(2) . . . .
C28 C27 C30 C31 -149.6(2) . . . .
C29 C24 C25 C26 -1.4(3) . . . .
C30 C27 C28 C29 -178.7(2) . . . .
C32 O4 N4 C30 177.2(3) . . . .
C32A O4A N4A C30 -176(2) . . . .
